data_2211692
loop_
_publ_author_name
'Klausmeyer, Kevin K.'
'Hung, Fernando'

_publ_section_title
;
 2-(Diphenylphosphinoylmethyl)pyridinium tetrafluoroborate
;
_journal_coeditor_code YM2033
_journal_issue 12
_journal_name_full 'Acta Crystallographica Section E'
_journal_page_first o5560
_journal_page_last o5562
_journal_paper_doi 10.1107/S1600536806047179
_journal_volume 62
_journal_year 2006
_chemical_formula_iupac 'C18 H17 N O P +, B F4 -'
_chemical_formula_moiety 'C18 H17 N O P +, B F4 -'
_chemical_formula_sum 'C18 H17 B F4 N O P'
_chemical_formula_weight 381.11
_chemical_name_systematic
;
2-(Diphenylphosphinoylmethyl)pyridinium tetrafluoroborate
;
_space_group_IT_number 15
_symmetry_cell_setting monoclinic
_symmetry_space_group_name_Hall '-C 2yc'
_symmetry_space_group_name_H-M 'C 1 2/c 1'
_atom_sites_solution_hydrogens geom
_atom_sites_solution_primary direct
_atom_sites_solution_secondary difmap
_cell_angle_alpha 90.00
_cell_angle_beta 95.314(4)
_cell_angle_gamma 90.00
_cell_formula_units_Z 8
_cell_length_a 16.7528(15)
_cell_length_b 13.9287(17)
_cell_length_c 15.661(2)
_cell_measurement_reflns_used 4891
_cell_measurement_temperature 110(2)
_cell_measurement_theta_max 28.9
_cell_measurement_theta_min 2.3
_cell_volume 3638.7(7)
_computing_cell_refinement APEX-2
_computing_data_collection 'APEX-2 (Bruker, 2003)'
_computing_data_reduction 'SAINT-Plus (Bruker, 2003)'
_computing_molecular_graphics 'SHELXTL (Sheldrick, 2000)'
_computing_publication_material SHELXTL
_computing_structure_refinement 'SHELXL97 (Sheldrick, 1997)'
_computing_structure_solution 'SHELXS97 (Sheldrick, 1997)'
_diffrn_ambient_temperature 110(2)
_diffrn_measured_fraction_theta_full 0.98
_diffrn_measured_fraction_theta_max 0.97
_diffrn_measurement_device_type 'Bruker APEX CCD area-detector'
_diffrn_measurement_method '\f and \w'
_diffrn_radiation_monochromator graphite
_diffrn_radiation_source 'fine-focus sealed tube'
_diffrn_radiation_type MoK\a
_diffrn_radiation_wavelength 0.71073
_diffrn_reflns_av_R_equivalents 0.0405
_diffrn_reflns_av_sigmaI/netI 0.0411
_diffrn_reflns_limit_h_max 19
_diffrn_reflns_limit_h_min -22
_diffrn_reflns_limit_k_max 18
_diffrn_reflns_limit_k_min -18
_diffrn_reflns_limit_l_max 21
_diffrn_reflns_limit_l_min -21
_diffrn_reflns_number 14958
_diffrn_reflns_theta_full 25.0
_diffrn_reflns_theta_max 29.0
_diffrn_reflns_theta_min 1.9
_exptl_absorpt_coefficient_mu 0.196
_exptl_absorpt_correction_T_max 0.960
_exptl_absorpt_correction_T_min 0.958
_exptl_absorpt_correction_type multi-scan
_exptl_absorpt_process_details '(SADABS, Bruker, 2000)'
_exptl_crystal_colour colorless
_exptl_crystal_density_diffrn 1.391
_exptl_crystal_density_method 'not measured'
_exptl_crystal_description block
_exptl_crystal_F_000 1568
_exptl_crystal_size_max 0.29
_exptl_crystal_size_mid 0.25
_exptl_crystal_size_min 0.21
_refine_diff_density_max 0.65
_refine_diff_density_min -0.57
_refine_ls_extinction_method none
_refine_ls_goodness_of_fit_ref 1.04
_refine_ls_hydrogen_treatment mixed
_refine_ls_matrix_type full
_refine_ls_number_parameters 239
_refine_ls_number_reflns 4726
_refine_ls_number_restraints 0
_refine_ls_restrained_S_all 1.04
_refine_ls_R_factor_all 0.060
_refine_ls_R_factor_gt 0.049
_refine_ls_shift/su_max 0.001
_refine_ls_shift/su_mean 0.000
_refine_ls_structure_factor_coef Fsqd
_refine_ls_weighting_details 'calc w=1/[\s^2^(Fo^2^)+(0.0684P)^2^+4.7739P] where P=(Fo^2^+2Fc^2^)/3'
_refine_ls_weighting_scheme calc
_refine_ls_wR_factor_gt 0.129
_refine_ls_wR_factor_ref 0.138
_reflns_number_gt 3915
_reflns_number_total 4726
_reflns_threshold_expression I>2\s(I)
_cod_data_source_file ym2033.cif
_cod_data_source_block I
_cod_depositor_comments
;
The following automatic conversions were performed:
'_symmetry_cell_setting' value 'Monoclinic' changed to 'monoclinic'
according to '/home/saulius/struct/CIF-dictionaries/cif_core.dic'
dictionary named 'cif_core.dic' version 2.4.1 from
2010-06-29.

'_geom_bond_publ_flag' value 'Y' changed to 'y' according to
'/home/saulius/struct/CIF-dictionaries/cif_core.dic' dictionary named
'cif_core.dic' version 2.4.1 from 2010-06-29 (4
times).

'_geom_angle_publ_flag' value 'Y' changed to 'y' according to
'/home/saulius/struct/CIF-dictionaries/cif_core.dic' dictionary named
'cif_core.dic' version 2.4.1 from 2010-06-29 (6
times).

'_geom_hbond_publ_flag' value 'Y' changed to 'y' according to
'/home/saulius/struct/CIF-dictionaries/cif_core.dic' dictionary named
'cif_core.dic' version 2.4.1 from 2010-06-29 (5 times).

Automatic conversion script
Id: cif_fix_enum 1527 2010-12-29 10:47:43Z saulius 

The following automatic conversions were performed:

'_symmetry_cell_setting' value 'Monoclinic' changed to 'monoclinic'
according to /home/saulius/struct/CIF-dictionaries/cif_core.dic
dictionary named 'cif_core.dic' version 2.4.1 from
2010-06-29.

'_geom_bond_publ_flag' value 'Y' changed to 'y'
according to /home/saulius/struct/CIF-dictionaries/cif_core.dic
dictionary named 'cif_core.dic' version 2.4.1 from 2010-06-29 (4
times).

'_geom_angle_publ_flag' value 'Y' changed to 'y' according
to /home/saulius/struct/CIF-dictionaries/cif_core.dic dictionary
named 'cif_core.dic' version 2.4.1 from 2010-06-29 (6
times).

'_geom_hbond_publ_flag' value 'Y' changed to 'y' according
to /home/saulius/struct/CIF-dictionaries/cif_core.dic dictionary
named 'cif_core.dic' version 2.4.1 from 2010-06-29 (5 times).

Automatic conversion script
Id: cif_fix_values 1715 2011-07-08 13:25:40Z adriana 
;
_cod_original_sg_symbol_H-M 'C 2/c'
_cod_database_code 2211692
_cod_database_fobs_code 2211692

loop_
_symmetry_equiv_pos_as_xyz
'x, y, z'
'-x, y, -z+1/2'
'x+1/2, y+1/2, z'
'-x+1/2, y+1/2, -z+1/2'
'-x, -y, -z'
'x, -y, z-1/2'
'-x+1/2, -y+1/2, -z'
'x+1/2, -y+1/2, z-1/2'

loop_
_atom_site_type_symbol
_atom_site_label
_atom_site_fract_x
_atom_site_fract_y
_atom_site_fract_z
_atom_site_U_iso_or_equiv
_atom_site_adp_type
_atom_site_calc_flag
_atom_site_refinement_flags
_atom_site_occupancy
P P1 0.12999(2) 0.13722(3) 0.21304(3) 0.01466(12) Uani d . 1
C C1 0.14074(10) 0.14601(12) 0.33002(11) 0.0178(3) Uani d . 1
H H1A 0.1901 0.1822 0.3489 0.021 Uiso calc R 1
H H1B 0.0945 0.1813 0.3496 0.021 Uiso calc R 1
C C3 0.21554(10) 0.00480(13) 0.40151(11) 0.0208(4) Uani d . 1
H H3 0.2648 0.0388 0.4028 0.025 Uiso calc R 1
C C2 0.14494(9) 0.04814(12) 0.36900(10) 0.0165(3) Uani d . 1
C C5 0.14205(11) -0.13773(14) 0.43108(13) 0.0249(4) Uani d . 1
H H5 0.1405 -0.2018 0.4518 0.030 Uiso calc R 1
C C4 0.21426(10) -0.08853(14) 0.43224(12) 0.0237(4) Uani d . 1
H H4 0.2627 -0.1188 0.4541 0.028 Uiso calc R 1
C C6 0.07283(11) -0.09199(14) 0.39939(13) 0.0259(4) Uani d . 1
H H6 0.0228 -0.1242 0.3987 0.031 Uiso calc R 1
C C7 0.10845(9) 0.25679(12) 0.17494(10) 0.0159(3) Uani d . 1
C C12 0.05666(9) 0.26688(13) 0.09984(11) 0.0198(3) Uani d . 1
H H12 0.0335 0.2117 0.0717 0.024 Uiso calc R 1
C C11 0.03931(10) 0.35780(14) 0.06669(12) 0.0257(4) Uani d . 1
H H11 0.0046 0.3647 0.0156 0.031 Uiso calc R 1
C C8 0.14092(10) 0.33822(13) 0.21700(11) 0.0215(4) Uani d . 1
H H8 0.1754 0.3319 0.2684 0.026 Uiso calc R 1
C C9 0.12241(11) 0.42880(13) 0.18318(12) 0.0238(4) Uani d . 1
H H9 0.1441 0.4844 0.2118 0.029 Uiso calc R 1
C C10 0.07242(10) 0.43828(14) 0.10780(13) 0.0254(4) Uani d . 1
H H10 0.0609 0.5002 0.0844 0.031 Uiso calc R 1
C C13 0.22466(9) 0.09971(12) 0.17851(11) 0.0174(3) Uani d . 1
C C18 0.29336(10) 0.15760(14) 0.19020(13) 0.0246(4) Uani d . 1
H H18 0.2914 0.2177 0.2186 0.030 Uiso calc R 1
C C15 0.29886(13) -0.01938(16) 0.10691(13) 0.0307(4) Uani d . 1
H H15 0.3011 -0.0795 0.0786 0.037 Uiso calc R 1
C C14 0.22759(11) 0.01126(13) 0.13754(11) 0.0224(4) Uani d . 1
H H14 0.1812 -0.0281 0.1305 0.027 Uiso calc R 1
C C16 0.36621(13) 0.03805(17) 0.11788(15) 0.0368(5) Uani d . 1
H H16 0.4145 0.0172 0.0964 0.044 Uiso calc R 1
C C17 0.36453(11) 0.12621(16) 0.15988(16) 0.0348(5) Uani d . 1
H H17 0.4115 0.1646 0.1678 0.042 Uiso calc R 1
O O1 0.06584(7) 0.06754(9) 0.18240(8) 0.0224(3) Uani d . 1
B B1 0.12519(12) 0.75309(16) 0.08558(16) 0.0273(5) Uani d . 1
F F1 0.10055(8) 0.82067(11) 0.02406(9) 0.0421(3) Uani d . 1
F F2 0.19457(8) 0.78232(10) 0.13255(10) 0.0486(4) Uani d . 1
F F3 0.13956(10) 0.66594(12) 0.04854(14) 0.0736(6) Uani d . 1
F F4 0.06365(10) 0.74127(16) 0.13657(14) 0.0825(7) Uani d . 1
N N1 0.07583(8) -0.00194(11) 0.36942(10) 0.0203(3) Uani d . 1
H H1C 0.0270(16) 0.0281(18) 0.3457(16) 0.040(7) Uiso d . 1

loop_
_atom_site_aniso_label
_atom_site_aniso_U_11
_atom_site_aniso_U_22
_atom_site_aniso_U_33
_atom_site_aniso_U_12
_atom_site_aniso_U_13
_atom_site_aniso_U_23
P1 0.01029(19) 0.0162(2) 0.0176(2) -0.00135(14) 0.00191(14) -0.00048(15)
C1 0.0171(7) 0.0179(8) 0.0186(8) 0.0000(6) 0.0030(6) -0.0005(6)
C3 0.0132(7) 0.0259(9) 0.0229(8) -0.0012(6) -0.0002(6) 0.0020(7)
C2 0.0134(7) 0.0205(8) 0.0161(7) -0.0014(6) 0.0036(5) -0.0007(6)
C5 0.0254(9) 0.0215(9) 0.0281(9) 0.0003(7) 0.0042(7) 0.0053(7)
C4 0.0180(8) 0.0270(10) 0.0259(9) 0.0044(7) -0.0002(6) 0.0053(7)
C6 0.0183(8) 0.0265(10) 0.0333(10) -0.0060(7) 0.0045(7) 0.0060(8)
C7 0.0116(6) 0.0184(8) 0.0181(8) 0.0015(6) 0.0028(6) 0.0003(6)
C12 0.0133(7) 0.0243(9) 0.0214(8) -0.0018(6) 0.0003(6) 0.0002(7)
C11 0.0162(7) 0.0323(10) 0.0274(9) 0.0006(7) -0.0043(7) 0.0082(8)
C8 0.0214(8) 0.0206(9) 0.0219(8) 0.0000(6) -0.0005(6) -0.0010(7)
C9 0.0239(8) 0.0191(9) 0.0286(9) 0.0009(7) 0.0035(7) -0.0011(7)
C10 0.0181(8) 0.0239(9) 0.0345(10) 0.0044(7) 0.0035(7) 0.0086(8)
C13 0.0149(7) 0.0187(8) 0.0189(8) 0.0020(6) 0.0041(6) 0.0031(6)
C18 0.0155(7) 0.0216(9) 0.0377(11) -0.0002(6) 0.0072(7) 0.0051(8)
C15 0.0374(10) 0.0328(11) 0.0229(9) 0.0187(9) 0.0078(8) 0.0025(8)
C14 0.0251(8) 0.0225(9) 0.0196(8) 0.0046(7) 0.0016(6) 0.0012(7)
C16 0.0310(10) 0.0428(13) 0.0398(12) 0.0201(9) 0.0206(9) 0.0176(10)
C17 0.0177(8) 0.0353(12) 0.0531(14) 0.0046(8) 0.0125(8) 0.0187(10)
O1 0.0160(5) 0.0233(7) 0.0278(7) -0.0066(5) 0.0008(5) -0.0022(5)
B1 0.0180(9) 0.0256(11) 0.0374(12) 0.0032(8) -0.0020(8) -0.0010(9)
F1 0.0354(7) 0.0499(9) 0.0388(7) 0.0047(6) -0.0088(5) 0.0104(6)
F2 0.0426(8) 0.0362(8) 0.0610(9) -0.0027(6) -0.0284(7) 0.0029(7)
F3 0.0527(9) 0.0435(9) 0.1182(16) 0.0188(7) -0.0264(10) -0.0404(10)
F4 0.0478(10) 0.1108(17) 0.0947(15) 0.0331(10) 0.0375(9) 0.0542(13)
N1 0.0109(6) 0.0234(8) 0.0266(8) -0.0011(5) 0.0025(5) 0.0056(6)

loop_
_atom_type_symbol
_atom_type_description
_atom_type_scat_dispersion_real
_atom_type_scat_dispersion_imag
_atom_type_scat_source
C C 0.0033 0.0016 'International Tables Vol C Tables 4.2.6.8 and 6.1.1.4'
H H 0.0000 0.0000 'International Tables Vol C Tables 4.2.6.8 and 6.1.1.4'
B B 0.0013 0.0007 'International Tables Vol C Tables 4.2.6.8 and 6.1.1.4'
N N 0.0061 0.0033 'International Tables Vol C Tables 4.2.6.8 and 6.1.1.4'
O O 0.0106 0.0060 'International Tables Vol C Tables 4.2.6.8 and 6.1.1.4'
F F 0.0171 0.0103 'International Tables Vol C Tables 4.2.6.8 and 6.1.1.4'
P P 0.1023 0.0942 'International Tables Vol C Tables 4.2.6.8 and 6.1.1.4'

loop_
_geom_angle_atom_site_label_1
_geom_angle_atom_site_label_2
_geom_angle_atom_site_label_3
_geom_angle
_geom_angle_publ_flag
O1 P1 C7 112.31(7) y
O1 P1 C13 110.04(8) y
C7 P1 C13 108.97(8) y
O1 P1 C1 111.51(8) y
C7 P1 C1 105.61(8) y
C13 P1 C1 108.22(8) y
C2 C1 P1 110.20(12) ?
C2 C1 H1A 109.6 ?
P1 C1 H1A 109.6 ?
C2 C1 H1B 109.6 ?
P1 C1 H1B 109.6 ?
H1A C1 H1B 108.1 ?
C2 C3 C4 119.79(16) ?
C2 C3 H3 120.1 ?
C4 C3 H3 120.1 ?
N1 C2 C3 118.47(16) ?
N1 C2 C1 117.72(14) ?
C3 C2 C1 123.76(15) ?
C6 C5 C4 118.72(17) ?
C6 C5 H5 120.6 ?
C4 C5 H5 120.6 ?
C3 C4 C5 119.95(16) ?
C3 C4 H4 120.0 ?
C5 C4 H4 120.0 ?
N1 C6 C5 120.12(16) ?
N1 C6 H6 119.9 ?
C5 C6 H6 119.9 ?
C8 C7 C12 119.86(16) ?
C8 C7 P1 122.65(12) ?
C12 C7 P1 117.49(13) ?
C11 C12 C7 119.77(16) ?
C11 C12 H12 120.1 ?
C7 C12 H12 120.1 ?
C10 C11 C12 120.26(16) ?
C10 C11 H11 119.9 ?
C12 C11 H11 119.9 ?
C9 C8 C7 119.57(16) ?
C9 C8 H8 120.2 ?
C7 C8 H8 120.2 ?
C10 C9 C8 120.33(17) ?
C10 C9 H9 119.8 ?
C8 C9 H9 119.8 ?
C11 C10 C9 120.19(17) ?
C11 C10 H10 119.9 ?
C9 C10 H10 119.9 ?
C14 C13 C18 120.35(16) ?
C14 C13 P1 117.71(13) ?
C18 C13 P1 121.93(14) ?
C17 C18 C13 119.49(19) ?
C17 C18 H18 120.3 ?
C13 C18 H18 120.3 ?
C16 C15 C14 119.7(2) ?
C16 C15 H15 120.1 ?
C14 C15 H15 120.1 ?
C13 C14 C15 119.83(18) ?
C13 C14 H14 120.1 ?
C15 C14 H14 120.1 ?
C15 C16 C17 121.13(18) ?
C15 C16 H16 119.4 ?
C17 C16 H16 119.4 ?
C18 C17 C16 119.48(19) ?
C18 C17 H17 120.3 ?
C16 C17 H17 120.3 ?
F4 B1 F3 108.0(2) ?
F4 B1 F2 111.5(2) ?
F3 B1 F2 108.28(17) ?
F4 B1 F1 107.19(17) ?
F3 B1 F1 111.1(2) ?
F2 B1 F1 110.70(18) ?
C6 N1 C2 122.94(15) ?
C6 N1 H1C 118.9(16) ?
C2 N1 H1C 118.1(16) ?

loop_
_geom_bond_atom_site_label_1
_geom_bond_atom_site_label_2
_geom_bond_distance
_geom_bond_publ_flag
P1 O1 1.4939(12) y
P1 C7 1.7946(17) y
P1 C13 1.8000(17) y
P1 C1 1.8283(18) y
C1 C2 1.493(2) ?
C1 H1A 0.9900 ?
C1 H1B 0.9900 ?
C3 C2 1.382(2) ?
C3 C4 1.387(3) ?
C3 H3 0.9500 ?
C2 N1 1.352(2) ?
C5 C6 1.375(3) ?
C5 C4 1.389(3) ?
C5 H5 0.9500 ?
C4 H4 0.9500 ?
C6 N1 1.342(2) ?
C6 H6 0.9500 ?
C7 C8 1.396(2) ?
C7 C12 1.402(2) ?
C12 C11 1.389(3) ?
C12 H12 0.9500 ?
C11 C10 1.383(3) ?
C11 H11 0.9500 ?
C8 C9 1.392(3) ?
C8 H8 0.9500 ?
C9 C10 1.389(3) ?
C9 H9 0.9500 ?
C10 H10 0.9500 ?
C13 C14 1.392(3) ?
C13 C18 1.403(2) ?
C18 C17 1.394(3) ?
C18 H18 0.9500 ?
C15 C16 1.381(3) ?
C15 C14 1.394(3) ?
C15 H15 0.9500 ?
C14 H14 0.9500 ?
C16 C17 1.394(3) ?
C16 H16 0.9500 ?
C17 H17 0.9500 ?
B1 F4 1.371(3) ?
B1 F3 1.376(3) ?
B1 F2 1.378(2) ?
B1 F1 1.382(3) ?
N1 H1C 0.96(3) ?

loop_
_geom_hbond_atom_site_label_D
_geom_hbond_atom_site_label_H
_geom_hbond_atom_site_label_A
_geom_hbond_site_symmetry_A
_geom_hbond_distance_DH
_geom_hbond_distance_HA
_geom_hbond_distance_DA
_geom_hbond_angle_DHA
_geom_hbond_publ_flag
N1 H1C O1 2 0.96(3) 1.67(3) 2.6212(18) 169(2) y
C1 H1A F2 4_545 0.99 2.38 3.356(2) 168.9 y
C18 H18 F2 4_545 0.95 2.49 3.265(3) 138.8 y
C3 H3 F3 4_545 0.95 2.46 3.345(2) 154.8 y
C6 H6 F4 2_545 0.95 2.40 3.271(3) 152.1 y

loop_
_cod_related_entry_id
_cod_related_entry_database
_cod_related_entry_code
1 ChemSpider 21125761
